data_2020326
loop_
_publ_author_name
'Szczesio, Ma\/lgorzata'
'Olczak, Andrzej'
'Gobis, Katarzyna'
'Mazerant, Ida'
'Ka\/lu\.zy\'nska, Sylwia'
'Foks, Henryk'
'G\/l\'owka, Marek L.'

_publ_section_title
;
 Planarity of benzoyldithiocarbazate tuberculostatics. II. Diesters of
 benzoyldithiocarbazic acid
;
_journal_issue 1
_journal_name_full 'Acta Crystallographica Section C'
_journal_page_first 75
_journal_page_last 79
_journal_paper_doi 10.1107/S2053229615024201
_journal_volume 72
_journal_year 2016
_chemical_formula_iupac 'C11 H13 N3 O3 S2'
_chemical_formula_moiety 'C11 H13 N3 O3 S2'
_chemical_formula_sum 'C11 H13 N3 O3 S2'
_chemical_formula_weight 299.36
_chemical_name_systematic <i>N</i>'-[Bis(methylsulfanyl)methylidene]-<i>N</i>-methyl-4-nitrobenzohydrazide
_space_group_crystal_system monoclinic
_space_group_IT_number 14
_space_group_name_Hall '-P 2yn'
_space_group_name_H-M_alt 'P 1 21/n 1'
_symmetry_space_group_name_Hall '-P 2yn'
_symmetry_space_group_name_H-M 'P 1 21/n 1'
_atom_sites_solution_hydrogens geom
_audit_creation_method SHELXL-2013
_cell_angle_alpha 90
_cell_angle_beta 91.219(3)
_cell_angle_gamma 90
_cell_formula_units_Z 4
_cell_length_a 6.5716(2)
_cell_length_b 16.3193(5)
_cell_length_c 12.8982(4)
_cell_measurement_reflns_used 17780
_cell_measurement_temperature 295
_cell_measurement_theta_max 35.9090
_cell_measurement_theta_min 1.5752
_cell_volume 1382.94(7)
_computing_cell_refinement
;
CrysAlis RED (Oxford Diffraction, 2007)
;
_computing_data_collection
;
CrysAlis CCD (Oxford Diffraction, 2007)
;
_computing_data_reduction
;
CrysAlis RED (Oxford Diffraction, 2007)
;
_computing_molecular_graphics
;
PLATON (Spek, 2009) and Mercury (Macrae <i>et al.</i>, 2006)
;
_computing_publication_material
;
PLATON (Spek, 2009)
;
_computing_structure_refinement
;
SHELXL2013 (Sheldrick, 2015)
;
_computing_structure_solution
;
SHELXS97 (Sheldrick, 2008)
;
_diffrn_ambient_temperature 295
_diffrn_measured_fraction_theta_full 1.000
_diffrn_measured_fraction_theta_max 0.998
_diffrn_measurement_device_type 'Kuma KM-4 CCD'
_diffrn_measurement_method '\w scan'
_diffrn_radiation_monochromator graphite
_diffrn_radiation_source 'fine-focus sealed tube'
_diffrn_radiation_type MoK\a
_diffrn_radiation_wavelength 0.71073
_diffrn_reflns_av_R_equivalents 0.0244
_diffrn_reflns_limit_h_max 7
_diffrn_reflns_limit_h_min -9
_diffrn_reflns_limit_k_max 23
_diffrn_reflns_limit_k_min -23
_diffrn_reflns_limit_l_max 18
_diffrn_reflns_limit_l_min -17
_diffrn_reflns_number 28663
_diffrn_reflns_theta_full 25.242
_diffrn_reflns_theta_max 30.508
_diffrn_reflns_theta_min 2.013
_exptl_absorpt_coefficient_mu 0.392
_exptl_absorpt_correction_T_max 1.00000
_exptl_absorpt_correction_T_min 0.81659
_exptl_absorpt_correction_type multi-scan
_exptl_absorpt_process_details
;
(CrysAlis RED; Oxford Diffraction, 2007)
;
_exptl_crystal_colour yellow
_exptl_crystal_density_diffrn 1.438
_exptl_crystal_density_method 'not measured'
_exptl_crystal_F_000 624
_exptl_crystal_size_max 0.6
_exptl_crystal_size_mid 0.2
_exptl_crystal_size_min 0.1
_refine_diff_density_max 0.226
_refine_diff_density_min -0.220
_refine_ls_extinction_coef 0.017(2)
_refine_ls_extinction_expression Fc^*^=kFc[1+0.001xFc^2^\l^3^/sin(2\q)]^-1/4^
_refine_ls_extinction_method
;
SHELXL2013 (Sheldrick, 2015)
;
_refine_ls_goodness_of_fit_ref 1.178
_refine_ls_hydrogen_treatment constr
_refine_ls_matrix_type full
_refine_ls_number_parameters 175
_refine_ls_number_reflns 4223
_refine_ls_number_restraints 0
_refine_ls_restrained_S_all 1.178
_refine_ls_R_factor_all 0.0408
_refine_ls_R_factor_gt 0.0309
_refine_ls_shift/su_max 0.001
_refine_ls_shift/su_mean 0.000
_refine_ls_structure_factor_coef Fsqd
_refine_ls_weighting_details
;
 w=1/[\s^2^(Fo^2^)+(0.0648P)^2^]
 where P=(Fo^2^+2Fc^2^)/3
;
_refine_ls_weighting_scheme calc
_refine_ls_wR_factor_gt 0.1069
_refine_ls_wR_factor_ref 0.1096
_reflns_number_gt 3242
_reflns_number_total 4223
_reflns_threshold_expression 'I > 2\s(I)'
_cod_data_source_file sk3609sup1.cif
_cod_data_source_block G1
_cod_depositor_comments
;Adding full bibliography for 2020326--2020328.cif.

 Adding full bibliography for 2020326--2020328.cif.
;
_cod_database_code 2020326
_cod_database_fobs_code 2020326
_shelx_space_group_comment
;
The symmetry employed for this shelxl refinement is uniquely defined
by the following loop, which should always be used as a source of
symmetry information in preference to the above space-group names.
They are only intended as comments.
;
_shelxl_version_number 20.13

loop_
_space_group_symop_operation_xyz
'x, y, z'
'-x+1/2, y+1/2, -z+1/2'
'-x, -y, -z'
'x-1/2, -y-1/2, z-1/2'

loop_
_atom_site_type_symbol
_atom_site_label
_atom_site_fract_x
_atom_site_fract_y
_atom_site_fract_z
_atom_site_U_iso_or_equiv
_atom_site_adp_type
_atom_site_calc_flag
_atom_site_occupancy
C C1 0.45999(16) 0.94423(6) 0.24776(8) 0.0371(2) Uani d 1
C C3 0.22718(18) 0.94937(8) 0.04218(9) 0.0473(3) Uani d 1
H H3A 0.1801 0.9857 0.0951 0.071 Uiso calc 0.5
H H3B 0.1186 0.9134 0.0207 0.071 Uiso calc 0.5
H H3C 0.2707 0.9808 -0.0162 0.071 Uiso calc 0.5
H H3D 0.1995 0.9343 -0.0287 0.071 Uiso calc 0.5
H H3E 0.2610 1.0065 0.0457 0.071 Uiso calc 0.5
H H3F 0.1089 0.9391 0.0826 0.071 Uiso calc 0.5
C C4 0.48662(15) 0.84521(6) 0.01905(8) 0.0351(2) Uani d 1
C C11 0.7949(2) 1.04207(8) 0.26835(12) 0.0597(4) Uani d 1
H H11A 0.7346 1.0747 0.2139 0.089 Uiso calc 1
H H11B 0.8762 0.9996 0.2387 0.089 Uiso calc 1
H H11C 0.8792 1.0761 0.3122 0.089 Uiso calc 1
C C21 0.1970(2) 0.92306(10) 0.41437(11) 0.0649(4) Uani d 1
H H21A 0.1732 0.9811 0.4150 0.097 Uiso calc 1
H H21B 0.3134 0.9105 0.4577 0.097 Uiso calc 1
H H21C 0.0798 0.8952 0.4401 0.097 Uiso calc 1
C C41 0.67875(15) 0.80449(6) 0.05568(8) 0.0333(2) Uani d 1
C C42 0.81936(16) 0.78550(7) -0.01969(8) 0.0406(3) Uani d 1
H H42 0.7949 0.8015 -0.0880 0.049 Uiso calc 1
C C43 0.99551(17) 0.74301(7) 0.00619(9) 0.0435(3) Uani d 1
H H43 1.0898 0.7300 -0.0440 0.052 Uiso calc 1
C C44 1.02768(16) 0.72050(6) 0.10773(9) 0.0382(2) Uani d 1
C C45 0.89217(17) 0.73786(7) 0.18471(9) 0.0400(2) Uani d 1
H H45 0.9179 0.7217 0.2529 0.048 Uiso calc 1
C C46 0.71627(17) 0.78018(6) 0.15740(8) 0.0382(2) Uani d 1
H H46 0.6221 0.7925 0.2079 0.046 Uiso calc 1
N N2 0.52847(13) 0.94327(5) 0.15544(7) 0.0383(2) Uani d 1
N N3 0.39838(13) 0.90080(5) 0.08326(7) 0.0370(2) Uani d 1
N N44 1.21279(15) 0.67409(6) 0.13526(9) 0.0484(3) Uani d 1
O O5 0.40735(13) 0.82678(5) -0.06438(6) 0.0492(2) Uani d 1
O O441 1.31884(16) 0.64989(7) 0.06538(9) 0.0730(3) Uani d 1
O O442 1.25053(17) 0.66016(8) 0.22582(9) 0.0825(4) Uani d 1
S S1 0.59742(5) 0.99673(2) 0.34386(3) 0.05254(12) Uani d 1
S S2 0.24283(5) 0.89009(2) 0.28382(2) 0.04930(12) Uani d 1

loop_
_atom_site_aniso_label
_atom_site_aniso_U_11
_atom_site_aniso_U_22
_atom_site_aniso_U_33
_atom_site_aniso_U_12
_atom_site_aniso_U_13
_atom_site_aniso_U_23
C1 0.0399(6) 0.0339(5) 0.0373(6) 0.0043(4) -0.0029(4) -0.0040(4)
C3 0.0413(6) 0.0546(7) 0.0457(7) 0.0081(5) -0.0070(5) 0.0018(5)
C4 0.0347(5) 0.0426(5) 0.0279(5) -0.0046(4) 0.0003(4) -0.0002(4)
C11 0.0464(7) 0.0566(8) 0.0754(10) -0.0054(6) -0.0099(6) -0.0144(7)
C21 0.0807(10) 0.0710(9) 0.0437(7) 0.0072(7) 0.0179(7) 0.0019(6)
C41 0.0342(5) 0.0336(5) 0.0321(5) -0.0044(4) -0.0005(4) -0.0026(4)
C42 0.0428(6) 0.0495(6) 0.0297(5) -0.0026(4) 0.0030(4) -0.0010(4)
C43 0.0384(6) 0.0521(6) 0.0403(6) -0.0013(5) 0.0084(5) -0.0056(5)
C44 0.0347(5) 0.0350(5) 0.0446(6) -0.0024(4) -0.0015(4) -0.0053(4)
C45 0.0452(6) 0.0392(5) 0.0356(5) 0.0000(4) -0.0031(4) 0.0003(4)
C46 0.0398(6) 0.0431(5) 0.0318(5) 0.0015(4) 0.0048(4) -0.0020(4)
N2 0.0385(5) 0.0387(4) 0.0375(5) -0.0009(3) -0.0030(4) -0.0053(4)
N3 0.0332(5) 0.0441(5) 0.0336(5) 0.0012(3) -0.0046(3) -0.0029(4)
N44 0.0411(6) 0.0447(5) 0.0594(7) 0.0039(4) -0.0022(5) -0.0071(4)
O5 0.0463(5) 0.0665(5) 0.0346(4) 0.0000(4) -0.0082(3) -0.0097(3)
O441 0.0591(6) 0.0830(7) 0.0776(7) 0.0283(5) 0.0194(5) 0.0072(6)
O442 0.0756(7) 0.1120(9) 0.0589(7) 0.0425(6) -0.0224(5) -0.0135(6)
S1 0.0561(2) 0.0567(2) 0.0444(2) 0.00030(13) -0.00951(14) -0.01615(13)
S2 0.0526(2) 0.0531(2) 0.04251(19) -0.00774(13) 0.00746(14) -0.00318(12)

loop_
_atom_type_symbol
_atom_type_description
_atom_type_scat_dispersion_real
_atom_type_scat_dispersion_imag
_atom_type_scat_source
C C 0.0033 0.0016 'International Tables Vol C Tables 4.2.6.8 and 6.1.1.4'
H H 0.0000 0.0000 'International Tables Vol C Tables 4.2.6.8 and 6.1.1.4'
N N 0.0061 0.0033 'International Tables Vol C Tables 4.2.6.8 and 6.1.1.4'
O O 0.0106 0.0060 'International Tables Vol C Tables 4.2.6.8 and 6.1.1.4'
S S 0.1246 0.1234 'International Tables Vol C Tables 4.2.6.8 and 6.1.1.4'

loop_
_geom_angle_atom_site_label_1
_geom_angle_atom_site_label_2
_geom_angle_atom_site_label_3
_geom_angle
N2 C1 S1 118.67(8)
N2 C1 S2 123.03(9)
S1 C1 S2 118.19(6)
N3 C3 H3A 109.5
N3 C3 H3B 109.5
H3A C3 H3B 109.5
N3 C3 H3C 109.5
H3A C3 H3C 109.5
H3B C3 H3C 109.5
N3 C3 H3D 109.5
H3A C3 H3D 141.1
H3B C3 H3D 56.3
H3C C3 H3D 56.3
N3 C3 H3E 109.5
H3A C3 H3E 56.3
H3B C3 H3E 141.1
H3C C3 H3E 56.3
H3D C3 H3E 109.5
N3 C3 H3F 109.5
H3A C3 H3F 56.3
H3B C3 H3F 56.3
H3C C3 H3F 141.1
H3D C3 H3F 109.5
H3E C3 H3F 109.5
O5 C4 N3 121.23(10)
O5 C4 C41 120.66(9)
N3 C4 C41 118.06(9)
S1 C11 H11A 109.5
S1 C11 H11B 109.5
H11A C11 H11B 109.5
S1 C11 H11C 109.5
H11A C11 H11C 109.5
H11B C11 H11C 109.5
S2 C21 H21A 109.5
S2 C21 H21B 109.5
H21A C21 H21B 109.5
S2 C21 H21C 109.5
H21A C21 H21C 109.5
H21B C21 H21C 109.5
C46 C41 C42 119.34(10)
C46 C41 C4 123.91(9)
C42 C41 C4 116.59(9)
C43 C42 C41 120.52(10)
C43 C42 H42 119.7
C41 C42 H42 119.7
C44 C43 C42 118.38(10)
C44 C43 H43 120.8
C42 C43 H43 120.8
C43 C44 C45 122.96(11)
C43 C44 N44 118.58(10)
C45 C44 N44 118.44(11)
C44 C45 C46 117.91(11)
C44 C45 H45 121.0
C46 C45 H45 121.0
C45 C46 C41 120.88(10)
C45 C46 H46 119.6
C41 C46 H46 119.6
C1 N2 N3 113.20(9)
C4 N3 N2 117.46(8)
C4 N3 C3 118.19(9)
N2 N3 C3 114.64(9)
O442 N44 O441 123.02(11)
O442 N44 C44 118.77(10)
O441 N44 C44 118.18(11)
C1 S1 C11 100.72(6)
C1 S2 C21 104.57(7)

loop_
_geom_bond_atom_site_label_1
_geom_bond_atom_site_label_2
_geom_bond_distance
C1 N2 1.2820(14)
C1 S1 1.7431(11)
C1 S2 1.7497(11)
C3 N3 1.4660(14)
C3 H3A 0.9600
C3 H3B 0.9600
C3 H3C 0.9600
C3 H3D 0.9600
C3 H3E 0.9600
C3 H3F 0.9600
C4 O5 1.2231(12)
C4 N3 1.3658(13)
C4 C41 1.4945(14)
C11 S1 1.7983(14)
C11 H11A 0.9600
C11 H11B 0.9600
C11 H11C 0.9600
C21 S2 1.7992(14)
C21 H21A 0.9600
C21 H21B 0.9600
C21 H21C 0.9600
C41 C46 1.3877(14)
C41 C42 1.3905(14)
C42 C43 1.3840(17)
C42 H42 0.9300
C43 C44 1.3724(16)
C43 H43 0.9300
C44 C45 1.3772(16)
C44 N44 1.4701(15)
C45 C46 1.3857(15)
C45 H45 0.9300
C46 H46 0.9300
N2 N3 1.4297(12)
N44 O442 1.2104(15)
N44 O441 1.2169(14)

loop_
_geom_hbond_atom_site_label_D
_geom_hbond_atom_site_label_H
_geom_hbond_atom_site_label_A
_geom_hbond_site_symmetry_A
_geom_hbond_distance_DH
_geom_hbond_distance_HA
_geom_hbond_distance_DA
_geom_hbond_angle_DHA
C3 H3C N2 3_675 0.96 2.57 3.5099(15) 166
C21 H21C O441 4_476 0.96 2.49 3.4046(16) 158
C42 H42 O442 4_575 0.93 2.49 3.4209(16) 176
C45 H45 O5 4_676 0.93 2.49 3.4034(14) 167

loop_
_geom_torsion_atom_site_label_1
_geom_torsion_atom_site_label_2
_geom_torsion_atom_site_label_3
_geom_torsion_atom_site_label_4
_geom_torsion
O5 C4 C41 C46 -139.25(11)
N3 C4 C41 C46 38.07(14)
O5 C4 C41 C42 36.12(15)
N3 C4 C41 C42 -146.56(10)
C46 C41 C42 C43 -0.21(16)
C4 C41 C42 C43 -175.80(10)
C41 C42 C43 C44 -0.19(17)
C42 C43 C44 C45 0.39(17)
C42 C43 C44 N44 178.93(10)
C43 C44 C45 C46 -0.17(16)
N44 C44 C45 C46 -178.71(9)
C44 C45 C46 C41 -0.25(16)
C42 C41 C46 C45 0.44(16)
C4 C41 C46 C45 175.68(10)
S1 C1 N2 N3 -177.87(7)
S2 C1 N2 N3 6.12(12)
O5 C4 N3 N2 -155.53(10)
C41 C4 N3 N2 27.16(13)
O5 C4 N3 C3 -11.28(15)
C41 C4 N3 C3 171.42(10)
C1 N2 N3 C4 -132.55(10)
C1 N2 N3 C3 81.95(12)
C43 C44 N44 O442 173.79(12)
C45 C44 N44 O442 -7.61(16)
C43 C44 N44 O441 -7.80(16)
C45 C44 N44 O441 170.81(11)
N2 C1 S1 C11 4.95(10)
S2 C1 S1 C11 -178.85(7)
N2 C1 S2 C21 -172.74(10)
S1 C1 S2 C21 11.24(9)
